data_2231860
loop_
_publ_author_name
'Schur, Einat'
'Bernstein, Joel'
'Lemmerer, Andreas'
'Vainer, Radion'

_publ_section_title
;
 Acridine 0.75-hydrate
;
_journal_coeditor_code EZ2255
_journal_issue 10
_journal_name_full 'Acta Crystallographica Section E'
_journal_page_first o2761
_journal_paper_doi 10.1107/S1600536811038220
_journal_volume 67
_journal_year 2011
_chemical_formula_iupac 'C13 H9 N , 0.75H2 O'
_chemical_formula_moiety 'C13 H9 N, 0.75(H2 O)'
_chemical_formula_sum 'C13 H10.5 N O0.75'
_chemical_formula_weight 192.71
_chemical_name_systematic
;
Acridine 0.75-hydrate
;
_space_group_crystal_system orthorhombic
_space_group_IT_number 60
_space_group_name_Hall '-P 2n 2ab'
_space_group_name_H-M_alt 'P b c n'
_symmetry_space_group_name_Hall '-P 2n 2ab'
_symmetry_space_group_name_H-M 'P b c n'
_atom_sites_solution_hydrogens geom
_atom_sites_solution_primary direct
_atom_sites_solution_secondary difmap
_audit_creation_method
;
  Olex2 1.1
  (compiled 2011.02.15 svn.r1672, GUI svn.r3494)
;
_cell_angle_alpha 90.000
_cell_angle_beta 90.000
_cell_angle_gamma 90.000
_cell_formula_units_Z 16
_cell_length_a 26.400(5)
_cell_length_b 8.893(5)
_cell_length_c 17.492(5)
_cell_measurement_reflns_used 1764
_cell_measurement_temperature 197(2)
_cell_measurement_theta_max 21.83
_cell_measurement_theta_min 2.31
_cell_volume 4107(3)
_computing_cell_refinement 'SAINT (Bruker, 2003)'
_computing_data_collection 'SMART (Bruker, 2005)'
_computing_data_reduction 'SAINT (Bruker, 2003)'
_computing_molecular_graphics 'OLEX2 (Dolomanov <i>et al.</i>,2009)'
_computing_publication_material 'OLEX2 (Dolomanov <i>et al.</i>,2009)'
_computing_structure_refinement 'SHELXTL (Sheldrick, 2008)'
_computing_structure_solution 'SHELXTL (Sheldrick, 2008)'
_diffrn_ambient_temperature 197(2)
_diffrn_measured_fraction_theta_full 0.991
_diffrn_measured_fraction_theta_max 0.991
_diffrn_measurement_device_type 'Bruker SMART 6000'
_diffrn_measurement_method 'phi and omega scans'
_diffrn_radiation_monochromator graphite
_diffrn_radiation_type MoK\a
_diffrn_radiation_wavelength 0.71073
_diffrn_reflns_av_R_equivalents 0.0684
_diffrn_reflns_limit_h_max 22
_diffrn_reflns_limit_h_min -31
_diffrn_reflns_limit_k_max 9
_diffrn_reflns_limit_k_min -10
_diffrn_reflns_limit_l_max 20
_diffrn_reflns_limit_l_min -20
_diffrn_reflns_number 14504
_diffrn_reflns_theta_full 25.04
_diffrn_reflns_theta_max 25.04
_diffrn_reflns_theta_min 3.28
_exptl_absorpt_coefficient_mu 0.081
_exptl_absorpt_correction_type none
_exptl_crystal_colour yellow
_exptl_crystal_density_diffrn 1.247
_exptl_crystal_density_meas 1.247
_exptl_crystal_density_method 'not measured'
_exptl_crystal_description cube
_exptl_crystal_F_000 1632
_exptl_crystal_size_max 0.3
_exptl_crystal_size_mid 0.3
_exptl_crystal_size_min 0.3
_refine_diff_density_max 0.348
_refine_diff_density_min -0.292
_refine_ls_extinction_method none
_refine_ls_goodness_of_fit_ref 0.996
_refine_ls_hydrogen_treatment mixed
_refine_ls_matrix_type full
_refine_ls_number_parameters 272
_refine_ls_number_reflns 3606
_refine_ls_number_restraints 2
_refine_ls_restrained_S_all 1.024
_refine_ls_R_factor_all 0.1336
_refine_ls_R_factor_gt 0.0575
_refine_ls_shift/su_max 0.035
_refine_ls_shift/su_mean 0.002
_refine_ls_structure_factor_coef Fsqd
_refine_ls_weighting_details 'calc w=1/[\s^2^(Fo^2^)+(0.0837P)^2^+1.7790P] where P=(Fo^2^+2Fc^2^)/3'
_refine_ls_weighting_scheme calc
_refine_ls_wR_factor_gt 0.1437
_refine_ls_wR_factor_ref 0.1967
_reflns_number_gt 1733
_reflns_number_total 3606
_reflns_threshold_expression >2sigma(I)
_cod_data_source_file ez2255.cif
_cod_data_source_block I
_cod_original_formula_sum 'C13 H10.5 N1 O0.75'
_cod_database_code 2231860
_cod_database_fobs_code 2231860

loop_
_space_group_symop_id
_space_group_symop_operation_xyz
1 'x, y, z'
2 '-x+1/2, -y+1/2, z+1/2'
3 'x+1/2, -y+1/2, -z'
4 '-x, y, -z+1/2'
5 '-x, -y, -z'
6 'x-1/2, y-1/2, -z-1/2'
7 '-x-1/2, y-1/2, z'
8 'x, -y, z-1/2'

loop_
_atom_site_type_symbol
_atom_site_label
_atom_site_fract_x
_atom_site_fract_y
_atom_site_fract_z
_atom_site_U_iso_or_equiv
_atom_site_adp_type
_atom_site_calc_flag
_atom_site_refinement_flags
_atom_site_occupancy
_atom_site_symmetry_multiplicity
C C1 0.08797(12) 0.6902(4) -0.0316(2) 0.0579(9) Uani d . 1 1
C C2 0.10417(14) 0.8419(5) -0.0350(2) 0.0746(11) Uani d . 1 1
H H2 0.1166 0.8883 0.0088 0.090 Uiso calc R 1 1
C C3 0.10180(15) 0.9206(5) -0.1017(3) 0.0846(13) Uani d . 1 1
H H3 0.1125 1.0202 -0.1031 0.102 Uiso calc R 1 1
C C4 0.08311(15) 0.8515(6) -0.1688(3) 0.0839(13) Uani d . 1 1
H H4 0.0813 0.9066 -0.2140 0.101 Uiso calc R 1 1
C C5 0.06791(14) 0.7066(5) -0.1681(2) 0.0741(11) Uani d . 1 1
H H5 0.0563 0.6625 -0.2130 0.089 Uiso calc R 1 1
C C6 0.06934(11) 0.6201(5) -0.0995(2) 0.0581(9) Uani d . 1 1
C C7 0.05310(11) 0.4738(4) -0.09624(19) 0.0551(9) Uani d . 1 1
H H7 0.0409 0.4271 -0.1401 0.066 Uiso calc R 1 1
C C8 0.05470(11) 0.3952(4) -0.0281(2) 0.0571(9) Uani d . 1 1
C C9 0.03850(13) 0.2431(5) -0.0214(2) 0.0703(11) Uani d . 1 1
H H9 0.0268 0.1922 -0.0644 0.084 Uiso calc R 1 1
C C10 0.03996(14) 0.1718(5) 0.0472(3) 0.0789(12) Uani d . 1 1
H H10 0.0293 0.0724 0.0507 0.095 Uiso calc R 1 1
C C11 0.05760(14) 0.2473(6) 0.1135(2) 0.0798(12) Uani d . 1 1
H H11 0.0583 0.1969 0.1601 0.096 Uiso calc R 1 1
C C12 0.07325(13) 0.3910(5) 0.1097(2) 0.0689(11) Uani d . 1 1
H H12 0.0843 0.4392 0.1538 0.083 Uiso calc R 1 1
C C13 0.07305(11) 0.4701(4) 0.0390(2) 0.0578(9) Uani d . 1 1
C C14 0.19756(12) 0.7990(4) 0.28030(18) 0.0503(8) Uani d . 1 1
C C15 0.16763(13) 0.7107(4) 0.3315(2) 0.0628(10) Uani d . 1 1
H H15 0.1325 0.7115 0.3271 0.075 Uiso calc R 1 1
C C16 0.18986(15) 0.6257(4) 0.3863(2) 0.0716(11) Uani d . 1 1
H H16 0.1697 0.5686 0.4189 0.086 Uiso calc R 1 1
C C17 0.24310(16) 0.6224(4) 0.3950(2) 0.0708(11) Uani d . 1 1
H H17 0.2577 0.5645 0.4334 0.085 Uiso calc R 1 1
C C18 0.27294(14) 0.7039(4) 0.3470(2) 0.0638(10) Uani d . 1 1
H H18 0.3079 0.7009 0.3530 0.077 Uiso calc R 1 1
C C19 0.25146(12) 0.7941(4) 0.28769(18) 0.0514(8) Uani d . 1 1
C C20 0.28036(11) 0.8773(4) 0.23658(18) 0.0524(8) Uani d . 1 1
H H20 0.3155 0.8749 0.2398 0.063 Uiso calc R 1 1
C C21 0.25709(12) 0.9640(4) 0.18072(18) 0.0504(8) Uani d . 1 1
C C22 0.28402(14) 1.0520(4) 0.1261(2) 0.0639(10) Uani d . 1 1
H H22 0.3192 1.0524 0.1271 0.077 Uiso calc R 1 1
C C23 0.25950(17) 1.1351(4) 0.0727(2) 0.0737(11) Uani d . 1 1
H H23 0.2779 1.1914 0.0376 0.088 Uiso calc R 1 1
C C24 0.20596(17) 1.1363(4) 0.0705(2) 0.0734(11) Uani d . 1 1
H H24 0.1893 1.1932 0.0336 0.088 Uiso calc R 1 1
C C25 0.17860(13) 1.0551(4) 0.1217(2) 0.0632(10) Uani d . 1 1
H H25 0.1434 1.0584 0.1199 0.076 Uiso calc R 1 1
C C26 0.20288(12) 0.9648(4) 0.17826(18) 0.0514(8) Uani d . 1 1
N N1 0.08930(10) 0.6160(4) 0.03670(17) 0.0675(9) Uani d . 1 1
N N2 0.17409(9) 0.8829(3) 0.22676(15) 0.0528(7) Uani d . 1 1
O O1 0.0000 0.3361(6) -0.2500 0.1183(16) Uani d SD 1 2
O O2 0.07381(11) 0.8227(5) 0.17081(17) 0.1234(14) Uani d D 1 1
H H2A 0.0499 0.9004 0.2031 0.137(18) Uiso d D 1 1
H H2B 0.1071 0.8385 0.1869 0.137(18) Uiso d . 1 1
H H1 -0.0308(14) 0.280(6) -0.248(4) 0.205 Uiso d D 1 1

loop_
_atom_site_aniso_label
_atom_site_aniso_U_11
_atom_site_aniso_U_22
_atom_site_aniso_U_33
_atom_site_aniso_U_12
_atom_site_aniso_U_13
_atom_site_aniso_U_23
C1 0.0437(18) 0.066(2) 0.064(2) 0.0044(17) 0.0016(16) -0.010(2)
C2 0.065(2) 0.075(3) 0.084(3) -0.003(2) 0.015(2) -0.021(3)
C3 0.074(3) 0.071(3) 0.110(3) -0.002(2) 0.029(3) -0.009(3)
C4 0.077(3) 0.095(4) 0.080(3) 0.006(3) 0.017(2) 0.008(3)
C5 0.066(2) 0.093(3) 0.064(2) -0.002(2) 0.0025(18) -0.005(2)
C6 0.0389(17) 0.073(3) 0.063(2) 0.0082(17) 0.0009(15) -0.012(2)
C7 0.0434(18) 0.068(2) 0.054(2) 0.0046(18) -0.0042(15) -0.0172(19)
C8 0.0383(17) 0.062(2) 0.071(2) 0.0124(17) -0.0010(16) -0.016(2)
C9 0.056(2) 0.069(3) 0.086(3) 0.005(2) 0.0002(19) -0.016(2)
C10 0.058(2) 0.067(3) 0.112(3) 0.011(2) 0.010(2) 0.003(3)
C11 0.060(2) 0.097(4) 0.082(3) 0.017(2) -0.002(2) 0.010(3)
C12 0.053(2) 0.086(3) 0.068(3) 0.010(2) -0.0068(18) -0.003(2)
C13 0.0365(17) 0.071(3) 0.066(2) 0.0093(17) -0.0025(15) -0.011(2)
C14 0.0470(18) 0.047(2) 0.0574(19) 0.0011(16) 0.0037(16) -0.0130(17)
C15 0.054(2) 0.063(2) 0.072(2) -0.0028(19) 0.0115(18) -0.010(2)
C16 0.087(3) 0.059(3) 0.069(2) -0.006(2) 0.013(2) -0.003(2)
C17 0.087(3) 0.063(3) 0.063(2) 0.002(2) -0.008(2) -0.003(2)
C18 0.063(2) 0.063(2) 0.066(2) 0.008(2) -0.0122(19) -0.009(2)
C19 0.0486(18) 0.049(2) 0.0570(19) 0.0012(16) -0.0049(16) -0.0135(18)
C20 0.0380(17) 0.054(2) 0.065(2) -0.0018(16) -0.0014(15) -0.0157(19)
C21 0.0512(18) 0.0441(19) 0.0560(19) -0.0004(16) 0.0004(16) -0.0157(17)
C22 0.064(2) 0.061(2) 0.066(2) -0.0080(19) 0.0095(19) -0.014(2)
C23 0.099(3) 0.058(3) 0.065(2) -0.011(2) 0.011(2) -0.005(2)
C24 0.095(3) 0.059(2) 0.066(2) -0.001(2) -0.015(2) -0.005(2)
C25 0.060(2) 0.057(2) 0.073(2) 0.0022(19) -0.0128(19) -0.011(2)
C26 0.0475(18) 0.047(2) 0.060(2) 0.0032(16) -0.0039(16) -0.0153(18)
N1 0.0478(16) 0.082(2) 0.073(2) 0.0054(16) -0.0043(14) -0.0156(19)
N2 0.0406(15) 0.0505(17) 0.0672(17) 0.0005(13) -0.0006(13) -0.0101(15)
O1 0.077(3) 0.118(4) 0.160(4) 0.000 0.014(3) 0.000
O2 0.0619(18) 0.204(4) 0.104(2) -0.034(2) -0.0056(17) -0.013(3)

loop_
_atom_type_symbol
_atom_type_description
_atom_type_scat_dispersion_real
_atom_type_scat_dispersion_imag
_atom_type_scat_source
C C 0.0033 0.0016 'International Tables Vol C Tables 4.2.6.8 and 6.1.1.4'
H H 0.0000 0.0000 'International Tables Vol C Tables 4.2.6.8 and 6.1.1.4'
N N 0.0061 0.0033 'International Tables Vol C Tables 4.2.6.8 and 6.1.1.4'
O O 0.0106 0.0060 'International Tables Vol C Tables 4.2.6.8 and 6.1.1.4'

loop_
_geom_angle_atom_site_label_1
_geom_angle_atom_site_label_2
_geom_angle_atom_site_label_3
_geom_angle
C2 C1 C6 118.9(4)
N1 C1 C2 119.3(3)
N1 C1 C6 121.7(3)
C1 C2 H2 119.6
C3 C2 C1 120.8(4)
C3 C2 H2 119.6
C2 C3 H3 119.9
C2 C3 C4 120.3(4)
C4 C3 H3 119.9
C3 C4 H4 119.6
C5 C4 C3 120.7(4)
C5 C4 H4 119.6
C4 C5 H5 119.5
C4 C5 C6 121.0(4)
C6 C5 H5 119.5
C5 C6 C1 118.3(4)
C7 C6 C1 119.1(3)
C7 C6 C5 122.6(3)
C6 C7 H7 119.8
C6 C7 C8 120.4(3)
C8 C7 H7 119.8
C7 C8 C9 122.8(3)
C7 C8 C13 118.8(3)
C9 C8 C13 118.4(4)
C8 C9 H9 119.7
C10 C9 C8 120.5(4)
C10 C9 H9 119.7
C9 C10 H10 119.6
C9 C10 C11 120.7(4)
C11 C10 H10 119.6
C10 C11 H11 119.7
C12 C11 C10 120.6(4)
C12 C11 H11 119.7
C11 C12 H12 119.6
C11 C12 C13 120.8(4)
C13 C12 H12 119.6
C12 C13 C8 118.9(4)
N1 C13 C8 121.5(3)
N1 C13 C12 119.6(3)
C19 C14 C15 118.5(3)
N2 C14 C15 119.0(3)
N2 C14 C19 122.5(3)
C14 C15 H15 119.7
C16 C15 C14 120.7(3)
C16 C15 H15 119.7
C15 C16 H16 119.4
C15 C16 C17 121.2(4)
C17 C16 H16 119.4
C16 C17 H17 120.0
C18 C17 C16 119.9(4)
C18 C17 H17 120.0
C17 C18 H18 119.4
C17 C18 C19 121.2(3)
C19 C18 H18 119.4
C18 C19 C14 118.5(3)
C20 C19 C14 118.2(3)
C20 C19 C18 123.3(3)
C19 C20 H20 119.8
C21 C20 C19 120.4(3)
C21 C20 H20 119.8
C20 C21 C22 123.8(3)
C20 C21 C26 117.8(3)
C22 C21 C26 118.4(3)
C21 C22 H22 119.2
C23 C22 C21 121.5(3)
C23 C22 H22 119.2
C22 C23 H23 120.0
C22 C23 C24 120.0(4)
C24 C23 H23 120.0
C23 C24 H24 119.7
C25 C24 C23 120.6(4)
C25 C24 H24 119.7
C24 C25 H25 119.4
C24 C25 C26 121.2(3)
C26 C25 H25 119.4
C25 C26 C21 118.2(3)
N2 C26 C21 122.7(3)
N2 C26 C25 119.1(3)
C13 N1 C1 118.5(3)
C14 N2 C26 118.4(3)
H2A O2 H2B 107.1(3)

loop_
_geom_bond_atom_site_label_1
_geom_bond_atom_site_label_2
_geom_bond_distance
C1 C2 1.416(5)
C1 C6 1.430(5)
C1 N1 1.365(4)
C2 H2 0.9300
C2 C3 1.362(5)
C3 H3 0.9300
C3 C4 1.414(6)
C4 H4 0.9300
C4 C5 1.350(6)
C5 H5 0.9300
C5 C6 1.425(5)
C6 C7 1.371(5)
C7 H7 0.9300
C7 C8 1.382(5)
C8 C9 1.423(5)
C8 C13 1.434(5)
C9 H9 0.9300
C9 C10 1.358(5)
C10 H10 0.9300
C10 C11 1.420(5)
C11 H11 0.9300
C11 C12 1.345(6)
C12 H12 0.9300
C12 C13 1.423(5)
C13 N1 1.367(5)
C14 C15 1.430(5)
C14 C19 1.430(4)
C14 N2 1.348(4)
C15 H15 0.9300
C15 C16 1.354(5)
C16 H16 0.9300
C16 C17 1.414(5)
C17 H17 0.9300
C17 C18 1.359(5)
C18 H18 0.9300
C18 C19 1.429(4)
C19 C20 1.389(4)
C20 H20 0.9300
C20 C21 1.388(4)
C21 C22 1.425(5)
C21 C26 1.432(4)
C22 H22 0.9300
C22 C23 1.356(5)
C23 H23 0.9300
C23 C24 1.414(5)
C24 H24 0.9300
C24 C25 1.359(5)
C25 H25 0.9300
C25 C26 1.426(4)
C26 N2 1.352(4)
O1 H1 0.954(11)
O2 H2A 1.093(4)
O2 H2B 0.933(3)

loop_
_geom_hbond_atom_site_label_D
_geom_hbond_atom_site_label_H
_geom_hbond_atom_site_label_A
_geom_hbond_site_symmetry_A
_geom_hbond_distance_DH
_geom_hbond_distance_HA
_geom_hbond_distance_DA
_geom_hbond_angle_DHA
O2 H2B N2 . 0.933(3) 1.942(2) 2.873(4) 175.2(2)
C7 H7 O1 . 0.93 2.35 3.271(4) 171.2
O1 H1 O2 5_565 0.954(11) 1.98(5) 2.777(4) 139(6)
C16 H16 Cg1 8_566 0.93 2.93 3.773(5) 152
C18 H18 Cg2 2_565 0.93 2.93 3.848(5) 168
